data_7120948
loop_
_publ_author_name
'Webb, D. J.'
'Fitchett, C. M.'
'Lein, M.'
'Fulton, J. R.'

_publ_section_title
;
 Carbodiimides as catalysts for the reduction of a cadmium hydride
 complex.
;
_journal_issue 5
_journal_name_full 'Chemical communications (Cambridge, England)'
_journal_page_first 460
_journal_page_last 462
_journal_paper_doi 10.1039/c7cc08393a
_journal_volume 54
_journal_year 2018
_chemical_formula_moiety 'C58 H82 Cd2 N4'
_chemical_formula_sum 'C58 H82 Cd2 N4'
_chemical_formula_weight 1060.07
_space_group_crystal_system monoclinic
_space_group_IT_number 14
_space_group_name_Hall '-P 2ybc'
_space_group_name_H-M_alt 'P 1 21/c 1'
_symmetry_space_group_name_Hall '-P 2ybc'
_symmetry_space_group_name_H-M 'P 1 21/c 1'
_atom_sites_solution_hydrogens geom
_atom_sites_solution_primary direct
_audit_creation_date 2017-10-30
_audit_creation_method
;
Olex2 1.2-beta
(compiled 2016.09.09 svn.r3337 for OlexSys, GUI svn.r5227)
;
_audit_update_record
;
2017-10-30 deposited with the CCDC.
2017-12-04 downloaded from the CCDC.
;
_cell_angle_alpha 90
_cell_angle_beta 94.817(3)
_cell_angle_gamma 90
_cell_formula_units_Z 4
_cell_length_a 14.4118(4)
_cell_length_b 14.2417(4)
_cell_length_c 26.8111(8)
_cell_measurement_reflns_used 19368
_cell_measurement_temperature 278.07(10)
_cell_measurement_theta_max 33.9390
_cell_measurement_theta_min 2.9710
_cell_volume 5483.5(3)
_computing_cell_refinement
;
CrysAlisPro, Agilent Technologies,
Version 1.171.37.31 (release 14-01-2014 CrysAlis171 .NET)
(compiled Jan 14 2014,18:38:05)
;
_computing_data_collection
;
CrysAlisPro, Agilent Technologies,
Version 1.171.37.31 (release 14-01-2014 CrysAlis171 .NET)
(compiled Jan 14 2014,18:38:05)
;
_computing_data_reduction
;
CrysAlisPro, Agilent Technologies,
Version 1.171.37.31 (release 14-01-2014 CrysAlis171 .NET)
(compiled Jan 14 2014,18:38:05)
;
_computing_molecular_graphics 'Olex2 (Dolomanov et al., 2009)'
_computing_publication_material 'Olex2 (Dolomanov et al., 2009)'
_computing_structure_refinement 'ShelXL (Sheldrick, 2015)'
_computing_structure_solution 'ShelXT (Sheldrick, 2015)'
_diffrn_ambient_environment air
_diffrn_ambient_temperature 278.07(10)
_diffrn_detector 'CCD plate'
_diffrn_detector_area_resol_mean 10.6501
_diffrn_detector_type Atlas
_diffrn_measured_fraction_theta_full 0.999
_diffrn_measured_fraction_theta_max 0.999
_diffrn_measurement_details
;
#__ type_ start__ end____ width___ exp.time_
  1 omega  -46.00   48.00   1.0000   45.0000
omega____ theta____ kappa____ phi______ frames
    -       22.8830  -57.0000  -30.0000 94

#__ type_ start__ end____ width___ exp.time_
  2 omega   34.00  107.00   1.0000   45.0000
omega____ theta____ kappa____ phi______ frames
    -       22.8830 -178.0000  -30.0000 73

#__ type_ start__ end____ width___ exp.time_
  3 omega   -2.00   91.00   1.0000   45.0000
omega____ theta____ kappa____ phi______ frames
    -       22.8830   57.0000  120.0000 93

#__ type_ start__ end____ width___ exp.time_
  4 omega  -48.00   53.00   1.0000   45.0000
omega____ theta____ kappa____ phi______ frames
    -       22.8830  -77.0000  150.0000 101

#__ type_ start__ end____ width___ exp.time_
  5 omega -107.00  -57.00   1.0000   45.0000
omega____ theta____ kappa____ phi______ frames
    -      -23.8205 -178.0000 -120.0000 50

#__ type_ start__ end____ width___ exp.time_
  6 omega   -2.00   53.00   1.0000   45.0000
omega____ theta____ kappa____ phi______ frames
    -       22.8830   57.0000  -90.0000 55
;
_diffrn_measurement_device 'four-circle diffractometer'
_diffrn_measurement_device_type 'SuperNova, Dual, Cu at zero, Atlas'
_diffrn_measurement_method '\w scans'
_diffrn_orient_matrix_UB_11 -0.0196872000
_diffrn_orient_matrix_UB_12 0.0337884000
_diffrn_orient_matrix_UB_13 0.0154314000
_diffrn_orient_matrix_UB_21 0.0011485000
_diffrn_orient_matrix_UB_22 0.0338479000
_diffrn_orient_matrix_UB_23 -0.0193767000
_diffrn_orient_matrix_UB_31 -0.0452252000
_diffrn_orient_matrix_UB_32 -0.0138839000
_diffrn_orient_matrix_UB_33 -0.0096376000
_diffrn_radiation_monochromator mirror
_diffrn_radiation_probe x-ray
_diffrn_radiation_type MoK\a
_diffrn_radiation_wavelength 0.71073
_diffrn_reflns_av_R_equivalents 0.0513
_diffrn_reflns_av_unetI/netI 0.0435
_diffrn_reflns_Laue_measured_fraction_full 0.999
_diffrn_reflns_Laue_measured_fraction_max 0.999
_diffrn_reflns_limit_h_max 20
_diffrn_reflns_limit_h_min -20
_diffrn_reflns_limit_k_max 20
_diffrn_reflns_limit_k_min -20
_diffrn_reflns_limit_l_max 37
_diffrn_reflns_limit_l_min -37
_diffrn_reflns_number 71790
_diffrn_reflns_point_group_measured_fraction_full 0.999
_diffrn_reflns_point_group_measured_fraction_max 0.999
_diffrn_reflns_theta_full 26.000
_diffrn_reflns_theta_max 30.000
_diffrn_reflns_theta_min 2.698
_diffrn_source 'SuperNova (Mo) X-ray Source'
_exptl_absorpt_coefficient_mu 0.814
_exptl_absorpt_correction_T_max 1.00000
_exptl_absorpt_correction_T_min 0.71107
_exptl_absorpt_correction_type multi-scan
_exptl_absorpt_process_details
;
CrysAlisPro, Agilent Technologies,
Version 1.171.37.31 (release 14-01-2014 CrysAlis171 .NET)
(compiled Jan 14 2014,18:38:05)
Empirical absorption correction using spherical harmonics,
 implemented in SCALE3 ABSPACK scaling algorithm.
;
_exptl_crystal_colour colourless
_exptl_crystal_colour_primary colourless
_exptl_crystal_density_diffrn 1.284
_exptl_crystal_description block
_exptl_crystal_F_000 2216
_exptl_crystal_size_max 0.26
_exptl_crystal_size_mid 0.19
_exptl_crystal_size_min 0.11
_refine_diff_density_max 1.324
_refine_diff_density_min -0.972
_refine_diff_density_rms 0.100
_refine_ls_extinction_method none
_refine_ls_goodness_of_fit_ref 1.114
_refine_ls_hydrogen_treatment constr
_refine_ls_matrix_type full
_refine_ls_number_parameters 597
_refine_ls_number_reflns 15977
_refine_ls_number_restraints 0
_refine_ls_restrained_S_all 1.114
_refine_ls_R_factor_all 0.0578
_refine_ls_R_factor_gt 0.0399
_refine_ls_shift/su_max 0.006
_refine_ls_shift/su_mean 0.000
_refine_ls_structure_factor_coef Fsqd
_refine_ls_weighting_details 'w=1/[\s^2^(Fo^2^)+(0.0215P)^2^+7.8579P] where P=(Fo^2^+2Fc^2^)/3'
_refine_ls_weighting_scheme calc
_refine_ls_wR_factor_gt 0.0801
_refine_ls_wR_factor_ref 0.0901
_reflns_Friedel_coverage 0.000
_reflns_number_gt 12896
_reflns_number_total 15977
_reflns_threshold_expression 'I > 2\s(I)'
_cod_data_source_file c7cc08393a2.cif
_cod_data_source_block 55rf21
_cod_depositor_comments 'Adding full bibliography for 7120947--7120948.cif.'
_cod_database_code 7120948
_shelx_space_group_comment
;
The symmetry employed for this shelxl refinement is uniquely defined
by the following loop, which should always be used as a source of
symmetry information in preference to the above space-group names.
They are only intended as comments.
;
_reflns_odcompleteness_completeness 99.92
_reflns_odcompleteness_iscentric 1
_reflns_odcompleteness_theta 33.07
_olex2_refinement_description
;
1. Fixed Uiso
 At 1.2 times of:
  All C(H) groups
 At 1.5 times of:
  All C(H,H,H) groups
2.a Ternary CH refined with riding coordinates:
 C12(H12), C15(H15), C24(H24), C27(H27), C41(H41), C44(H44), C53(H53), C56(H56)
2.b Aromatic/amide H refined with riding coordinates:
 C2(H2), C8(H8), C9(H9), C10(H10), C20(H20), C21(H21), C22(H22), C31(H31),
 C37(H37), C38(H38), C39(H39), C49(H49), C50(H50), C51(H51)
2.c Idealised Me refined as rotating group:
 C4(H4A,H4B,H4C), C5(H5A,H5B,H5C), C13(H13A,H13B,H13C), C14(H14A,H14B,H14C),
 C16(H16A,H16B,H16C), C17(H17A,H17B,H17C), C25(H25A,H25B,H25C), C26(H26A,H26B,
 H26C), C28(H28A,H28B,H28C), C29(H29A,H29B,H29C), C33(H33A,H33B,H33C), C34(H34A,
 H34B,H34C), C42(H42A,H42B,H42C), C43(H43A,H43B,H43C), C45(H45A,H45B,H45C),
 C46(H46A,H46B,H46C), C54(H54A,H54B,H54C), C55(H55A,H55B,H55C), C57(H57A,H57B,
 H57C), C58(H58A,H58B,H58C)
;
_shelx_shelxl_version_number 2016/4
_olex2_submission_special_instructions 'No special instructions were received'

loop_
_space_group_symop_operation_xyz
'x, y, z'
'-x, y+1/2, -z+1/2'
'-x, -y, -z'
'x, -y-1/2, z-1/2'

loop_
_atom_site_label
_atom_site_type_symbol
_atom_site_fract_x
_atom_site_fract_y
_atom_site_fract_z
_atom_site_U_iso_or_equiv
_atom_site_adp_type
_atom_site_occupancy
_atom_site_site_symmetry_order
_atom_site_calc_flag
_atom_site_refinement_flags_posn
Cd1 Cd 0.80288(2) 0.72842(2) 0.41388(2) 0.01775(5) Uani 1 1 d .
Cd2 Cd 0.69135(2) 0.59521(2) 0.38068(2) 0.01843(5) Uani 1 1 d .
N1 N 0.82681(14) 0.82748(14) 0.47654(8) 0.0181(4) Uani 1 1 d .
N2 N 0.93516(14) 0.77936(15) 0.38744(8) 0.0200(4) Uani 1 1 d .
N3 N 0.67578(14) 0.44180(15) 0.38008(8) 0.0205(4) Uani 1 1 d .
N4 N 0.54787(14) 0.60308(14) 0.34512(8) 0.0181(4) Uani 1 1 d .
C1 C 0.91212(17) 0.85596(17) 0.49269(9) 0.0184(5) Uani 1 1 d .
C2 C 0.99206(17) 0.84377(18) 0.46719(10) 0.0206(5) Uani 1 1 d .
H2 H 1.047755 0.855603 0.486241 0.025 Uiso 1 1 calc R
C3 C 1.00212(17) 0.81659(18) 0.41755(10) 0.0204(5) Uani 1 1 d .
C4 C 0.92542(19) 0.9097(2) 0.54136(10) 0.0261(6) Uani 1 1 d .
H4A H 0.895168 0.969589 0.537502 0.039 Uiso 1 1 calc GR
H4B H 0.990725 0.918789 0.550241 0.039 Uiso 1 1 calc GR
H4C H 0.898830 0.874737 0.567272 0.039 Uiso 1 1 calc GR
C5 C 1.09670(18) 0.8341(2) 0.39858(11) 0.0293(6) Uani 1 1 d .
H5A H 1.132327 0.777025 0.400670 0.044 Uiso 1 1 calc GR
H5B H 1.128879 0.881605 0.418667 0.044 Uiso 1 1 calc GR
H5C H 1.088844 0.854612 0.364386 0.044 Uiso 1 1 calc GR
C6 C 0.75037(17) 0.86013(18) 0.50275(10) 0.0197(5) Uani 1 1 d .
C7 C 0.70794(18) 0.94654(19) 0.48888(11) 0.0247(5) Uani 1 1 d .
C8 C 0.6342(2) 0.9778(2) 0.51447(12) 0.0334(7) Uani 1 1 d .
H8 H 0.606254 1.034903 0.505653 0.040 Uiso 1 1 calc R
C9 C 0.6015(2) 0.9260(2) 0.55272(12) 0.0353(7) Uani 1 1 d .
H9 H 0.552545 0.948406 0.569833 0.042 Uiso 1 1 calc R
C10 C 0.6419(2) 0.8408(2) 0.56535(11) 0.0315(6) Uani 1 1 d .
H10 H 0.619296 0.805644 0.590942 0.038 Uiso 1 1 calc R
C11 C 0.71589(18) 0.80608(19) 0.54061(10) 0.0236(5) Uani 1 1 d .
C12 C 0.7402(2) 1.0053(2) 0.44615(12) 0.0312(6) Uani 1 1 d .
H12 H 0.801329 0.981845 0.438539 0.037 Uiso 1 1 calc R
C13 C 0.6736(3) 0.9930(3) 0.39954(14) 0.0505(10) Uani 1 1 d .
H13A H 0.670360 0.927845 0.390455 0.076 Uiso 1 1 calc GR
H13B H 0.695627 1.028754 0.372554 0.076 Uiso 1 1 calc GR
H13C H 0.612809 1.014789 0.406180 0.076 Uiso 1 1 calc GR
C14 C 0.7505(2) 1.1093(2) 0.45951(16) 0.0463(9) Uani 1 1 d .
H14A H 0.690252 1.135733 0.463261 0.069 Uiso 1 1 calc GR
H14B H 0.778933 1.141641 0.433312 0.069 Uiso 1 1 calc GR
H14C H 0.788943 1.115775 0.490345 0.069 Uiso 1 1 calc GR
C15 C 0.7553(2) 0.7099(2) 0.55523(11) 0.0298(6) Uani 1 1 d .
H15 H 0.809055 0.698256 0.536022 0.036 Uiso 1 1 calc R
C16 C 0.6819(2) 0.6340(2) 0.54120(13) 0.0399(8) Uani 1 1 d .
H16A H 0.627418 0.645790 0.558492 0.060 Uiso 1 1 calc GR
H16B H 0.706858 0.573447 0.550602 0.060 Uiso 1 1 calc GR
H16C H 0.665709 0.635425 0.505742 0.060 Uiso 1 1 calc GR
C17 C 0.7879(3) 0.7033(3) 0.61096(13) 0.0454(8) Uani 1 1 d .
H17A H 0.829989 0.753955 0.619892 0.068 Uiso 1 1 calc GR
H17B H 0.819032 0.644489 0.617554 0.068 Uiso 1 1 calc GR
H17C H 0.735000 0.707394 0.630386 0.068 Uiso 1 1 calc GR
C18 C 0.94699(18) 0.7624(2) 0.33576(10) 0.0283(6) Uani 1 1 d .
C19 C 0.99176(19) 0.6817(3) 0.32093(11) 0.0358(7) Uani 1 1 d .
C20 C 0.9956(2) 0.6651(4) 0.26993(13) 0.0573(12) Uani 1 1 d .
H20 H 1.024759 0.611221 0.259454 0.069 Uiso 1 1 calc R
C21 C 0.9569(2) 0.7273(4) 0.23484(13) 0.0719(16) Uani 1 1 d .
H21 H 0.960814 0.715508 0.200955 0.086 Uiso 1 1 calc R
C22 C 0.9127(2) 0.8065(4) 0.24962(13) 0.0591(13) Uani 1 1 d .
H22 H 0.886900 0.847886 0.225448 0.071 Uiso 1 1 calc R
C23 C 0.9053(2) 0.8266(3) 0.30030(12) 0.0385(8) Uani 1 1 d .
C24 C 1.0336(2) 0.6091(2) 0.35807(12) 0.0346(7) Uani 1 1 d .
H24 H 1.030924 0.634824 0.391826 0.042 Uiso 1 1 calc R
C25 C 1.1354(2) 0.5889(3) 0.35048(14) 0.0434(8) Uani 1 1 d .
H25A H 1.139765 0.561862 0.317954 0.065 Uiso 1 1 calc GR
H25B H 1.160263 0.545662 0.375662 0.065 Uiso 1 1 calc GR
H25C H 1.170356 0.646313 0.353069 0.065 Uiso 1 1 calc GR
C26 C 0.9775(3) 0.5184(3) 0.35491(17) 0.0572(11) Uani 1 1 d .
H26A H 0.914073 0.531630 0.360862 0.086 Uiso 1 1 calc GR
H26B H 1.003547 0.475032 0.379671 0.086 Uiso 1 1 calc GR
H26C H 0.979611 0.491455 0.322213 0.086 Uiso 1 1 calc GR
C27 C 0.8538(2) 0.9119(3) 0.31681(14) 0.0462(9) Uani 1 1 d .
H27 H 0.821501 0.892903 0.345931 0.055 Uiso 1 1 calc R
C28 C 0.9202(3) 0.9915(3) 0.3341(2) 0.0787(17) Uani 1 1 d .
H28A H 0.957459 0.972502 0.363712 0.118 Uiso 1 1 calc GR
H28B H 0.884759 1.046274 0.341275 0.118 Uiso 1 1 calc GR
H28C H 0.959919 1.005823 0.308110 0.118 Uiso 1 1 calc GR
C29 C 0.7793(3) 0.9483(3) 0.27749(15) 0.0615(12) Uani 1 1 d .
H29A H 0.808749 0.974084 0.249739 0.092 Uiso 1 1 calc GR
H29B H 0.743200 0.996149 0.292044 0.092 Uiso 1 1 calc GR
H29C H 0.739244 0.897485 0.266026 0.092 Uiso 1 1 calc GR
C30 C 0.59294(18) 0.40055(17) 0.37791(10) 0.0204(5) Uani 1 1 d .
C31 C 0.50721(17) 0.44475(18) 0.36393(10) 0.0202(5) Uani 1 1 d .
H31 H 0.455091 0.408153 0.368353 0.024 Uiso 1 1 calc R
C32 C 0.48720(16) 0.53450(17) 0.34450(9) 0.0180(5) Uani 1 1 d .
C33 C 0.5867(2) 0.29671(19) 0.38924(12) 0.0291(6) Uani 1 1 d .
H33A H 0.595740 0.261252 0.359572 0.044 Uiso 1 1 calc GR
H33B H 0.526535 0.282778 0.400198 0.044 Uiso 1 1 calc GR
H33C H 0.634039 0.280247 0.415118 0.044 Uiso 1 1 calc GR
C34 C 0.38917(17) 0.5498(2) 0.32077(11) 0.0260(6) Uani 1 1 d .
H34A H 0.362605 0.603981 0.335444 0.039 Uiso 1 1 calc GR
H34B H 0.351828 0.495633 0.326402 0.039 Uiso 1 1 calc GR
H34C H 0.390978 0.559550 0.285432 0.039 Uiso 1 1 calc GR
C35 C 0.75753(18) 0.38359(18) 0.38449(11) 0.0227(5) Uani 1 1 d .
C36 C 0.78226(19) 0.33363(19) 0.34221(11) 0.0264(6) Uani 1 1 d .
C37 C 0.8636(2) 0.2801(2) 0.34694(13) 0.0344(7) Uani 1 1 d .
H37 H 0.881003 0.246508 0.319472 0.041 Uiso 1 1 calc R
C38 C 0.9188(2) 0.2759(2) 0.39144(13) 0.0374(7) Uani 1 1 d .
H38 H 0.972434 0.239324 0.393948 0.045 Uiso 1 1 calc R
C39 C 0.8941(2) 0.3261(2) 0.43214(12) 0.0329(7) Uani 1 1 d .
H39 H 0.931651 0.322906 0.462048 0.039 Uiso 1 1 calc R
C40 C 0.81426(19) 0.38153(19) 0.42959(11) 0.0248(5) Uani 1 1 d .
C41 C 0.7274(2) 0.3386(2) 0.29156(11) 0.0306(6) Uani 1 1 d .
H41 H 0.666503 0.366210 0.296407 0.037 Uiso 1 1 calc R
C42 C 0.7760(3) 0.4025(3) 0.25675(14) 0.0493(9) Uani 1 1 d .
H42A H 0.784983 0.463242 0.271895 0.074 Uiso 1 1 calc GR
H42B H 0.738427 0.408527 0.225608 0.074 Uiso 1 1 calc GR
H42C H 0.835315 0.376122 0.250703 0.074 Uiso 1 1 calc GR
C43 C 0.7108(3) 0.2426(2) 0.26731(14) 0.0444(9) Uani 1 1 d .
H43A H 0.768380 0.218679 0.256938 0.067 Uiso 1 1 calc GR
H43B H 0.666419 0.248458 0.238698 0.067 Uiso 1 1 calc GR
H43C H 0.687048 0.200236 0.291016 0.067 Uiso 1 1 calc GR
C44 C 0.78932(19) 0.4340(2) 0.47570(11) 0.0273(6) Uani 1 1 d .
H44 H 0.740575 0.479505 0.465076 0.033 Uiso 1 1 calc R
C45 C 0.8722(2) 0.4889(2) 0.50021(13) 0.0400(8) Uani 1 1 d .
H45A H 0.920987 0.445936 0.511316 0.060 Uiso 1 1 calc GR
H45B H 0.853062 0.523350 0.528356 0.060 Uiso 1 1 calc GR
H45C H 0.894632 0.531770 0.476351 0.060 Uiso 1 1 calc GR
C46 C 0.7498(3) 0.3678(2) 0.51303(13) 0.0448(8) Uani 1 1 d .
H46A H 0.695362 0.337380 0.497559 0.067 Uiso 1 1 calc GR
H46B H 0.733494 0.402875 0.541605 0.067 Uiso 1 1 calc GR
H46C H 0.795686 0.321409 0.523518 0.067 Uiso 1 1 calc GR
C47 C 0.52700(16) 0.69155(17) 0.32103(9) 0.0180(5) Uani 1 1 d .
C48 C 0.55952(18) 0.70847(18) 0.27388(10) 0.0225(5) Uani 1 1 d .
C49 C 0.5474(2) 0.7976(2) 0.25275(11) 0.0278(6) Uani 1 1 d .
H49 H 0.567544 0.809187 0.221285 0.033 Uiso 1 1 calc R
C50 C 0.5058(2) 0.8689(2) 0.27783(11) 0.0293(6) Uani 1 1 d .
H50 H 0.498742 0.928231 0.263513 0.035 Uiso 1 1 calc R
C51 C 0.47476(19) 0.85136(19) 0.32447(11) 0.0268(6) Uani 1 1 d .
H51 H 0.447665 0.899889 0.341357 0.032 Uiso 1 1 calc R
C52 C 0.48296(17) 0.76336(18) 0.34670(10) 0.0212(5) Uani 1 1 d .
C53 C 0.6080(2) 0.6336(2) 0.24550(11) 0.0281(6) Uani 1 1 d .
H53 H 0.608640 0.575629 0.265200 0.034 Uiso 1 1 calc R
C54 C 0.5557(3) 0.6137(2) 0.19458(12) 0.0413(8) Uani 1 1 d .
H54A H 0.586097 0.563579 0.178367 0.062 Uiso 1 1 calc GR
H54B H 0.555518 0.669118 0.174196 0.062 Uiso 1 1 calc GR
H54C H 0.492793 0.595842 0.199205 0.062 Uiso 1 1 calc GR
C55 C 0.7087(2) 0.6610(2) 0.23942(14) 0.0437(8) Uani 1 1 d .
H55A H 0.710044 0.720243 0.222378 0.066 Uiso 1 1 calc GR
H55B H 0.737297 0.613839 0.220256 0.066 Uiso 1 1 calc GR
H55C H 0.742119 0.666301 0.271812 0.066 Uiso 1 1 calc GR
C56 C 0.44619(18) 0.74761(19) 0.39741(10) 0.0234(5) Uani 1 1 d .
H56 H 0.442097 0.679757 0.402882 0.028 Uiso 1 1 calc R
C57 C 0.3495(2) 0.7891(2) 0.39981(13) 0.0357(7) Uani 1 1 d .
H57A H 0.352619 0.856168 0.396759 0.054 Uiso 1 1 calc GR
H57B H 0.326265 0.773095 0.431240 0.054 Uiso 1 1 calc GR
H57C H 0.308511 0.764246 0.372938 0.054 Uiso 1 1 calc GR
C58 C 0.5123(2) 0.7888(3) 0.43938(12) 0.0396(8) Uani 1 1 d .
H58A H 0.573321 0.762457 0.437779 0.059 Uiso 1 1 calc GR
H58B H 0.489830 0.774175 0.471162 0.059 Uiso 1 1 calc GR
H58C H 0.515396 0.855756 0.435526 0.059 Uiso 1 1 calc GR

loop_
_atom_site_aniso_label
_atom_site_aniso_U_11
_atom_site_aniso_U_22
_atom_site_aniso_U_33
_atom_site_aniso_U_23
_atom_site_aniso_U_13
_atom_site_aniso_U_12
Cd1 0.01656(8) 0.01988(9) 0.01679(9) -0.00083(7) 0.00135(6) -0.00415(7)
Cd2 0.01604(8) 0.01853(9) 0.02030(9) 0.00008(7) -0.00096(6) -0.00154(7)
N1 0.0189(10) 0.0197(10) 0.0160(10) -0.0013(8) 0.0024(8) -0.0019(8)
N2 0.0157(9) 0.0270(11) 0.0171(10) 0.0026(9) 0.0009(8) -0.0030(8)
N3 0.0183(10) 0.0199(10) 0.0227(11) 0.0003(8) -0.0012(8) -0.0002(8)
N4 0.0178(9) 0.0178(10) 0.0183(10) 0.0009(8) 0.0000(8) -0.0013(8)
C1 0.0206(11) 0.0166(11) 0.0173(12) 0.0004(9) -0.0023(9) -0.0005(9)
C2 0.0154(11) 0.0254(13) 0.0201(13) 0.0005(10) -0.0034(9) -0.0022(9)
C3 0.0155(11) 0.0229(12) 0.0224(13) 0.0037(10) 0.0001(9) -0.0016(9)
C4 0.0261(13) 0.0292(14) 0.0225(13) -0.0062(11) -0.0018(11) -0.0042(11)
C5 0.0177(12) 0.0406(17) 0.0297(15) 0.0000(12) 0.0028(11) -0.0072(11)
C6 0.0181(11) 0.0220(12) 0.0186(12) -0.0044(10) -0.0005(9) 0.0002(9)
C7 0.0231(12) 0.0223(13) 0.0284(14) -0.0021(11) 0.0007(11) -0.0006(10)
C8 0.0310(15) 0.0309(15) 0.0378(18) -0.0054(13) 0.0007(13) 0.0089(12)
C9 0.0291(15) 0.0428(18) 0.0354(17) -0.0093(14) 0.0102(13) 0.0074(13)
C10 0.0326(15) 0.0385(17) 0.0248(15) -0.0034(12) 0.0117(12) -0.0023(13)
C11 0.0235(12) 0.0266(13) 0.0209(13) -0.0039(10) 0.0034(10) -0.0008(10)
C12 0.0269(14) 0.0277(15) 0.0390(17) 0.0070(12) 0.0026(12) 0.0041(11)
C13 0.054(2) 0.064(3) 0.0330(19) 0.0095(17) -0.0012(16) -0.0161(19)
C14 0.0410(18) 0.0306(17) 0.065(3) 0.0111(16) -0.0060(17) -0.0037(14)
C15 0.0357(15) 0.0278(14) 0.0275(15) 0.0031(11) 0.0120(12) 0.0017(12)
C16 0.053(2) 0.0282(16) 0.0403(19) -0.0025(14) 0.0185(16) -0.0043(14)
C17 0.057(2) 0.045(2) 0.0338(19) 0.0101(15) 0.0024(16) 0.0073(17)
C18 0.0149(11) 0.0516(18) 0.0186(13) 0.0025(12) 0.0026(10) -0.0100(11)
C19 0.0197(13) 0.066(2) 0.0221(15) -0.0123(14) 0.0047(11) -0.0079(13)
C20 0.0262(16) 0.120(4) 0.0264(18) -0.026(2) 0.0044(13) 0.0005(19)
C21 0.0261(17) 0.173(5) 0.0170(16) -0.009(2) 0.0072(13) -0.005(2)
C22 0.0284(17) 0.128(4) 0.0203(16) 0.021(2) -0.0001(13) -0.014(2)
C23 0.0220(14) 0.070(2) 0.0240(15) 0.0140(15) 0.0019(11) -0.0130(14)
C24 0.0280(14) 0.0455(18) 0.0313(16) -0.0159(14) 0.0081(12) 0.0016(13)
C25 0.0313(16) 0.055(2) 0.044(2) -0.0190(17) 0.0069(14) 0.0028(15)
C26 0.043(2) 0.062(3) 0.070(3) -0.021(2) 0.018(2) -0.0111(18)
C27 0.0421(19) 0.056(2) 0.0393(19) 0.0275(17) -0.0063(15) -0.0084(16)
C28 0.079(3) 0.054(3) 0.096(4) 0.040(3) -0.035(3) -0.020(2)
C29 0.050(2) 0.087(3) 0.046(2) 0.036(2) -0.0079(18) 0.004(2)
C30 0.0229(12) 0.0184(12) 0.0195(12) -0.0012(9) 0.0001(10) -0.0020(10)
C31 0.0187(11) 0.0192(12) 0.0229(13) -0.0004(10) 0.0022(9) -0.0038(9)
C32 0.0162(11) 0.0218(12) 0.0158(11) -0.0013(9) 0.0011(9) 0.0005(9)
C33 0.0248(13) 0.0208(13) 0.0408(18) 0.0042(12) -0.0021(12) -0.0009(10)
C34 0.0174(12) 0.0264(14) 0.0330(15) 0.0006(11) -0.0049(11) -0.0019(10)
C35 0.0206(12) 0.0194(12) 0.0275(14) 0.0020(10) -0.0015(10) 0.0012(10)
C36 0.0251(13) 0.0243(13) 0.0290(15) -0.0032(11) -0.0019(11) 0.0062(11)
C37 0.0298(15) 0.0315(16) 0.0415(18) -0.0063(13) 0.0002(13) 0.0102(12)
C38 0.0278(15) 0.0327(16) 0.050(2) 0.0004(14) -0.0060(14) 0.0125(13)
C39 0.0276(14) 0.0335(16) 0.0355(17) 0.0046(13) -0.0095(12) 0.0063(12)
C40 0.0247(13) 0.0227(13) 0.0262(14) 0.0029(10) -0.0020(11) -0.0007(10)
C41 0.0297(14) 0.0321(15) 0.0292(15) -0.0070(12) -0.0030(12) 0.0068(12)
C42 0.053(2) 0.055(2) 0.039(2) 0.0044(17) -0.0071(17) -0.0019(18)
C43 0.048(2) 0.0398(19) 0.043(2) -0.0166(15) -0.0082(16) 0.0086(15)
C44 0.0267(13) 0.0298(14) 0.0241(14) 0.0048(11) -0.0058(11) 0.0015(11)
C45 0.0351(17) 0.0439(19) 0.0393(19) -0.0051(15) -0.0069(14) -0.0008(14)
C46 0.063(2) 0.0379(18) 0.0340(18) 0.0038(15) 0.0059(16) -0.0098(17)
C47 0.0150(10) 0.0190(11) 0.0193(12) 0.0017(9) -0.0026(9) -0.0018(9)
C48 0.0238(12) 0.0217(13) 0.0217(13) 0.0032(10) 0.0000(10) -0.0008(10)
C49 0.0325(14) 0.0272(14) 0.0235(14) 0.0073(11) 0.0015(11) 0.0002(11)
C50 0.0344(15) 0.0207(13) 0.0323(16) 0.0073(11) -0.0005(12) 0.0005(11)
C51 0.0280(14) 0.0226(13) 0.0294(15) 0.0010(11) 0.0002(11) 0.0025(11)
C52 0.0176(11) 0.0230(12) 0.0227(13) -0.0003(10) -0.0004(9) -0.0004(10)
C53 0.0347(15) 0.0258(14) 0.0246(14) 0.0053(11) 0.0080(12) 0.0044(12)
C54 0.064(2) 0.0330(17) 0.0272(16) 0.0003(13) 0.0044(15) 0.0044(15)
C55 0.0420(18) 0.0423(19) 0.050(2) 0.0058(16) 0.0229(16) 0.0091(15)
C56 0.0218(12) 0.0245(13) 0.0242(13) -0.0009(10) 0.0038(10) 0.0029(10)
C57 0.0258(14) 0.0427(18) 0.0397(18) 0.0029(14) 0.0094(13) 0.0033(13)
C58 0.0342(16) 0.059(2) 0.0248(16) -0.0069(15) 0.0007(13) 0.0005(15)

loop_
_atom_type_symbol
_atom_type_description
_atom_type_scat_dispersion_real
_atom_type_scat_dispersion_imag
_atom_type_scat_source
C C 0.0033 0.0016 'International Tables Vol C Tables 4.2.6.8 and 6.1.1.4'
H H 0.0000 0.0000 'International Tables Vol C Tables 4.2.6.8 and 6.1.1.4'
Cd Cd -0.8075 1.2024 'International Tables Vol C Tables 4.2.6.8 and 6.1.1.4'
N N 0.0061 0.0033 'International Tables Vol C Tables 4.2.6.8 and 6.1.1.4'

loop_
_geom_angle_atom_site_label_1
_geom_angle_atom_site_label_2
_geom_angle_atom_site_label_3
_geom_angle
N1 Cd1 Cd2 141.63(5)
N1 Cd1 N2 87.15(8)
N2 Cd1 Cd2 130.97(6)
N3 Cd2 Cd1 142.16(5)
N3 Cd2 N4 87.47(8)
N4 Cd2 Cd1 129.96(5)
C1 N1 Cd1 121.67(17)
C1 N1 C6 117.9(2)
C6 N1 Cd1 120.34(15)
C3 N2 Cd1 122.88(17)
C3 N2 C18 121.4(2)
C18 N2 Cd1 115.54(16)
C30 N3 Cd2 122.10(17)
C30 N3 C35 118.4(2)
C35 N3 Cd2 119.39(16)
C32 N4 Cd2 124.61(17)
C32 N4 C47 122.3(2)
C47 N4 Cd2 113.10(14)
N1 C1 C2 125.4(2)
N1 C1 C4 118.8(2)
C2 C1 C4 115.8(2)
C1 C2 H2 114.7
C1 C2 C3 130.7(2)
C3 C2 H2 114.7
N2 C3 C2 124.3(2)
N2 C3 C5 119.6(2)
C2 C3 C5 116.1(2)
C1 C4 H4A 109.5
C1 C4 H4B 109.5
C1 C4 H4C 109.5
H4A C4 H4B 109.5
H4A C4 H4C 109.5
H4B C4 H4C 109.5
C3 C5 H5A 109.5
C3 C5 H5B 109.5
C3 C5 H5C 109.5
H5A C5 H5B 109.5
H5A C5 H5C 109.5
H5B C5 H5C 109.5
C7 C6 N1 119.2(2)
C11 C6 N1 120.8(2)
C11 C6 C7 119.9(2)
C6 C7 C12 121.7(2)
C8 C7 C6 118.9(3)
C8 C7 C12 119.4(3)
C7 C8 H8 119.3
C9 C8 C7 121.4(3)
C9 C8 H8 119.3
C8 C9 H9 120.3
C10 C9 C8 119.4(3)
C10 C9 H9 120.3
C9 C10 H10 119.3
C9 C10 C11 121.4(3)
C11 C10 H10 119.3
C6 C11 C15 122.4(2)
C10 C11 C6 118.9(3)
C10 C11 C15 118.7(3)
C7 C12 H12 107.8
C7 C12 C14 112.7(3)
C13 C12 C7 110.2(3)
C13 C12 H12 107.8
C13 C12 C14 110.3(3)
C14 C12 H12 107.8
C12 C13 H13A 109.5
C12 C13 H13B 109.5
C12 C13 H13C 109.5
H13A C13 H13B 109.5
H13A C13 H13C 109.5
H13B C13 H13C 109.5
C12 C14 H14A 109.5
C12 C14 H14B 109.5
C12 C14 H14C 109.5
H14A C14 H14B 109.5
H14A C14 H14C 109.5
H14B C14 H14C 109.5
C11 C15 H15 108.1
C11 C15 C16 109.6(3)
C11 C15 C17 112.5(3)
C16 C15 H15 108.1
C17 C15 H15 108.1
C17 C15 C16 110.1(3)
C15 C16 H16A 109.5
C15 C16 H16B 109.5
C15 C16 H16C 109.5
H16A C16 H16B 109.5
H16A C16 H16C 109.5
H16B C16 H16C 109.5
C15 C17 H17A 109.5
C15 C17 H17B 109.5
C15 C17 H17C 109.5
H17A C17 H17B 109.5
H17A C17 H17C 109.5
H17B C17 H17C 109.5
C19 C18 N2 120.8(3)
C19 C18 C23 121.4(3)
C23 C18 N2 117.6(3)
C18 C19 C20 118.5(3)
C18 C19 C24 122.7(3)
C20 C19 C24 118.7(3)
C19 C20 H20 119.5
C21 C20 C19 121.0(4)
C21 C20 H20 119.5
C20 C21 H21 119.9
C22 C21 C20 120.2(3)
C22 C21 H21 119.9
C21 C22 H22 119.2
C21 C22 C23 121.5(4)
C23 C22 H22 119.2
C18 C23 C27 120.9(3)
C22 C23 C18 117.2(4)
C22 C23 C27 121.8(3)
C19 C24 H24 107.8
C19 C24 C25 111.9(3)
C25 C24 H24 107.8
C26 C24 C19 111.1(3)
C26 C24 H24 107.8
C26 C24 C25 110.1(3)
C24 C25 H25A 109.5
C24 C25 H25B 109.5
C24 C25 H25C 109.5
H25A C25 H25B 109.5
H25A C25 H25C 109.5
H25B C25 H25C 109.5
C24 C26 H26A 109.5
C24 C26 H26B 109.5
C24 C26 H26C 109.5
H26A C26 H26B 109.5
H26A C26 H26C 109.5
H26B C26 H26C 109.5
C23 C27 H27 106.8
C23 C27 C28 112.0(3)
C23 C27 C29 113.9(3)
C28 C27 H27 106.8
C28 C27 C29 110.0(3)
C29 C27 H27 106.8
C27 C28 H28A 109.5
C27 C28 H28B 109.5
C27 C28 H28C 109.5
H28A C28 H28B 109.5
H28A C28 H28C 109.5
H28B C28 H28C 109.5
C27 C29 H29A 109.5
C27 C29 H29B 109.5
C27 C29 H29C 109.5
H29A C29 H29B 109.5
H29A C29 H29C 109.5
H29B C29 H29C 109.5
N3 C30 C31 125.4(2)
N3 C30 C33 119.4(2)
C31 C30 C33 115.1(2)
C30 C31 H31 114.5
C32 C31 C30 130.9(2)
C32 C31 H31 114.5
N4 C32 C31 124.0(2)
N4 C32 C34 119.7(2)
C31 C32 C34 116.3(2)
C30 C33 H33A 109.5
C30 C33 H33B 109.5
C30 C33 H33C 109.5
H33A C33 H33B 109.5
H33A C33 H33C 109.5
H33B C33 H33C 109.5
C32 C34 H34A 109.5
C32 C34 H34B 109.5
C32 C34 H34C 109.5
H34A C34 H34B 109.5
H34A C34 H34C 109.5
H34B C34 H34C 109.5
C36 C35 N3 119.1(2)
C40 C35 N3 119.8(2)
C40 C35 C36 121.0(2)
C35 C36 C41 123.3(2)
C37 C36 C35 118.0(3)
C37 C36 C41 118.6(3)
C36 C37 H37 119.3
C38 C37 C36 121.4(3)
C38 C37 H37 119.3
C37 C38 H38 120.2
C39 C38 C37 119.7(3)
C39 C38 H38 120.2
C38 C39 H39 119.2
C38 C39 C40 121.6(3)
C40 C39 H39 119.2
C35 C40 C44 122.2(2)
C39 C40 C35 118.3(3)
C39 C40 C44 119.5(3)
C36 C41 H41 107.8
C36 C41 C43 113.1(3)
C42 C41 C36 110.3(3)
C42 C41 H41 107.8
C42 C41 C43 109.9(3)
C43 C41 H41 107.8
C41 C42 H42A 109.5
C41 C42 H42B 109.5
C41 C42 H42C 109.5
H42A C42 H42B 109.5
H42A C42 H42C 109.5
H42B C42 H42C 109.5
C41 C43 H43A 109.5
C41 C43 H43B 109.5
C41 C43 H43C 109.5
H43A C43 H43B 109.5
H43A C43 H43C 109.5
H43B C43 H43C 109.5
C40 C44 H44 107.6
C40 C44 C45 111.9(3)
C40 C44 C46 111.0(3)
C45 C44 H44 107.6
C46 C44 H44 107.6
C46 C44 C45 110.9(3)
C44 C45 H45A 109.5
C44 C45 H45B 109.5
C44 C45 H45C 109.5
H45A C45 H45B 109.5
H45A C45 H45C 109.5
H45B C45 H45C 109.5
C44 C46 H46A 109.5
C44 C46 H46B 109.5
C44 C46 H46C 109.5
H46A C46 H46B 109.5
H46A C46 H46C 109.5
H46B C46 H46C 109.5
C48 C47 N4 118.8(2)
C48 C47 C52 120.8(2)
C52 C47 N4 120.1(2)
C47 C48 C53 122.3(2)
C49 C48 C47 118.8(2)
C49 C48 C53 118.9(2)
C48 C49 H49 119.5
C50 C49 C48 121.1(3)
C50 C49 H49 119.5
C49 C50 H50 120.3
C49 C50 C51 119.5(3)
C51 C50 H50 120.3
C50 C51 H51 119.1
C50 C51 C52 121.9(3)
C52 C51 H51 119.1
C47 C52 C56 122.3(2)
C51 C52 C47 118.0(2)
C51 C52 C56 119.6(2)
C48 C53 H53 107.9
C48 C53 C54 111.5(2)
C48 C53 C55 110.9(3)
C54 C53 H53 107.9
C55 C53 H53 107.9
C55 C53 C54 110.7(3)
C53 C54 H54A 109.5
C53 C54 H54B 109.5
C53 C54 H54C 109.5
H54A C54 H54B 109.5
H54A C54 H54C 109.5
H54B C54 H54C 109.5
C53 C55 H55A 109.5
C53 C55 H55B 109.5
C53 C55 H55C 109.5
H55A C55 H55B 109.5
H55A C55 H55C 109.5
H55B C55 H55C 109.5
C52 C56 H56 108.1
C52 C56 C57 111.8(2)
C52 C56 C58 111.1(2)
C57 C56 H56 108.1
C57 C56 C58 109.7(2)
C58 C56 H56 108.1
C56 C57 H57A 109.5
C56 C57 H57B 109.5
C56 C57 H57C 109.5
H57A C57 H57B 109.5
H57A C57 H57C 109.5
H57B C57 H57C 109.5
C56 C58 H58A 109.5
C56 C58 H58B 109.5
C56 C58 H58C 109.5
H58A C58 H58B 109.5
H58A C58 H58C 109.5
H58B C58 H58C 109.5

loop_
_geom_bond_atom_site_label_1
_geom_bond_atom_site_label_2
_geom_bond_distance
Cd1 Cd2 2.5952(3)
Cd1 N1 2.199(2)
Cd1 N2 2.211(2)
Cd2 N3 2.196(2)
Cd2 N4 2.206(2)
N1 C1 1.332(3)
N1 C6 1.433(3)
N2 C3 1.317(3)
N2 C18 1.431(3)
N3 C30 1.327(3)
N3 C35 1.437(3)
N4 C32 1.310(3)
N4 C47 1.436(3)
C1 C2 1.399(4)
C1 C4 1.511(4)
C2 H2 0.9300
C2 C3 1.405(4)
C3 C5 1.515(4)
C4 H4A 0.9600
C4 H4B 0.9600
C4 H4C 0.9600
C5 H5A 0.9600
C5 H5B 0.9600
C5 H5C 0.9600
C6 C7 1.410(4)
C6 C11 1.398(4)
C7 C8 1.385(4)
C7 C12 1.522(4)
C8 H8 0.9300
C8 C9 1.378(5)
C9 H9 0.9300
C9 C10 1.375(4)
C10 H10 0.9300
C10 C11 1.393(4)
C11 C15 1.522(4)
C12 H12 0.9800
C12 C13 1.520(5)
C12 C14 1.528(4)
C13 H13A 0.9600
C13 H13B 0.9600
C13 H13C 0.9600
C14 H14A 0.9600
C14 H14B 0.9600
C14 H14C 0.9600
C15 H15 0.9800
C15 C16 1.536(4)
C15 C17 1.531(4)
C16 H16A 0.9600
C16 H16B 0.9600
C16 H16C 0.9600
C17 H17A 0.9600
C17 H17B 0.9600
C17 H17C 0.9600
C18 C19 1.393(5)
C18 C23 1.415(4)
C19 C20 1.393(4)
C19 C24 1.524(5)
C20 H20 0.9300
C20 C21 1.375(6)
C21 H21 0.9300
C21 C22 1.371(7)
C22 H22 0.9300
C22 C23 1.401(5)
C23 C27 1.510(5)
C24 H24 0.9800
C24 C25 1.526(4)
C24 C26 1.522(5)
C25 H25A 0.9600
C25 H25B 0.9600
C25 H25C 0.9600
C26 H26A 0.9600
C26 H26B 0.9600
C26 H26C 0.9600
C27 H27 0.9800
C27 C28 1.530(5)
C27 C29 1.530(5)
C28 H28A 0.9600
C28 H28B 0.9600
C28 H28C 0.9600
C29 H29A 0.9600
C29 H29B 0.9600
C29 H29C 0.9600
C30 C31 1.409(3)
C30 C33 1.514(4)
C31 H31 0.9300
C31 C32 1.401(3)
C32 C34 1.516(3)
C33 H33A 0.9600
C33 H33B 0.9600
C33 H33C 0.9600
C34 H34A 0.9600
C34 H34B 0.9600
C34 H34C 0.9600
C35 C36 1.409(4)
C35 C40 1.402(4)
C36 C37 1.395(4)
C36 C41 1.515(4)
C37 H37 0.9300
C37 C38 1.378(4)
C38 H38 0.9300
C38 C39 1.376(5)
C39 H39 0.9300
C39 C40 1.393(4)
C40 C44 1.514(4)
C41 H41 0.9800
C41 C42 1.516(5)
C41 C43 1.524(4)
C42 H42A 0.9600
C42 H42B 0.9600
C42 H42C 0.9600
C43 H43A 0.9600
C43 H43B 0.9600
C43 H43C 0.9600
C44 H44 0.9800
C44 C45 1.529(4)
C44 C46 1.520(4)
C45 H45A 0.9600
C45 H45B 0.9600
C45 H45C 0.9600
C46 H46A 0.9600
C46 H46B 0.9600
C46 H46C 0.9600
C47 C48 1.406(4)
C47 C52 1.413(4)
C48 C49 1.395(4)
C48 C53 1.514(4)
C49 H49 0.9300
C49 C50 1.382(4)
C50 H50 0.9300
C50 C51 1.386(4)
C51 H51 0.9300
C51 C52 1.389(4)
C52 C56 1.517(4)
C53 H53 0.9800
C53 C54 1.529(4)
C53 C55 1.525(4)
C54 H54A 0.9600
C54 H54B 0.9600
C54 H54C 0.9600
C55 H55A 0.9600
C55 H55B 0.9600
C55 H55C 0.9600
C56 H56 0.9800
C56 C57 1.520(4)
C56 C58 1.530(4)
C57 H57A 0.9600
C57 H57B 0.9600
C57 H57C 0.9600
C58 H58A 0.9600
C58 H58B 0.9600
C58 H58C 0.9600

loop_
_geom_torsion_atom_site_label_1
_geom_torsion_atom_site_label_2
_geom_torsion_atom_site_label_3
_geom_torsion_atom_site_label_4
_geom_torsion
Cd1 N1 C1 C2 13.7(3)
Cd1 N1 C1 C4 -169.05(18)
Cd1 N1 C6 C7 -95.7(2)
Cd1 N1 C6 C11 82.3(3)
Cd1 N2 C3 C2 -11.9(4)
Cd1 N2 C3 C5 169.31(19)
Cd1 N2 C18 C19 -92.4(3)
Cd1 N2 C18 C23 82.7(3)
Cd2 N3 C30 C31 16.0(4)
Cd2 N3 C30 C33 -166.3(2)
Cd2 N3 C35 C36 -108.1(2)
Cd2 N3 C35 C40 68.1(3)
Cd2 N4 C32 C31 -3.9(4)
Cd2 N4 C32 C34 177.35(18)
Cd2 N4 C47 C48 78.3(2)
Cd2 N4 C47 C52 -95.2(2)
N1 C1 C2 C3 12.7(5)
N1 C6 C7 C8 -179.8(2)
N1 C6 C7 C12 1.1(4)
N1 C6 C11 C10 179.6(2)
N1 C6 C11 C15 -1.4(4)
N2 C18 C19 C20 175.4(3)
N2 C18 C19 C24 -2.3(4)
N2 C18 C23 C22 -176.4(3)
N2 C18 C23 C27 2.5(4)
N3 C30 C31 C32 7.6(5)
N3 C35 C36 C37 177.9(3)
N3 C35 C36 C41 0.6(4)
N3 C35 C40 C39 -178.5(2)
N3 C35 C40 C44 4.1(4)
N4 C47 C48 C49 -173.7(2)
N4 C47 C48 C53 5.8(4)
N4 C47 C52 C51 172.0(2)
N4 C47 C52 C56 -7.1(4)
C1 N1 C6 C7 87.0(3)
C1 N1 C6 C11 -95.0(3)
C1 C2 C3 N2 -13.8(5)
C1 C2 C3 C5 165.0(3)
C3 N2 C18 C19 82.8(3)
C3 N2 C18 C23 -102.1(3)
C4 C1 C2 C3 -164.6(3)
C6 N1 C1 C2 -169.0(2)
C6 N1 C1 C4 8.2(3)
C6 C7 C8 C9 -0.4(4)
C6 C7 C12 C13 102.0(3)
C6 C7 C12 C14 -134.4(3)
C6 C11 C15 C16 -112.8(3)
C6 C11 C15 C17 124.2(3)
C7 C6 C11 C10 -2.4(4)
C7 C6 C11 C15 176.5(3)
C7 C8 C9 C10 -0.9(5)
C8 C7 C12 C13 -77.1(4)
C8 C7 C12 C14 46.5(4)
C8 C9 C10 C11 0.6(5)
C9 C10 C11 C6 1.0(4)
C9 C10 C11 C15 -178.0(3)
C10 C11 C15 C16 66.1(3)
C10 C11 C15 C17 -56.8(4)
C11 C6 C7 C8 2.1(4)
C11 C6 C7 C12 -176.9(3)
C12 C7 C8 C9 178.6(3)
C18 N2 C3 C2 173.3(3)
C18 N2 C3 C5 -5.5(4)
C18 C19 C20 C21 0.6(5)
C18 C19 C24 C25 -126.7(3)
C18 C19 C24 C26 109.8(3)
C18 C23 C27 C28 80.1(4)
C18 C23 C27 C29 -154.3(3)
C19 C18 C23 C22 -1.3(4)
C19 C18 C23 C27 177.6(3)
C19 C20 C21 C22 -0.8(6)
C20 C19 C24 C25 55.6(4)
C20 C19 C24 C26 -68.0(4)
C20 C21 C22 C23 0.0(6)
C21 C22 C23 C18 1.1(5)
C21 C22 C23 C27 -177.8(3)
C22 C23 C27 C28 -101.1(4)
C22 C23 C27 C29 24.5(5)
C23 C18 C19 C20 0.5(4)
C23 C18 C19 C24 -177.3(3)
C24 C19 C20 C21 178.4(3)
C30 N3 C35 C36 74.7(3)
C30 N3 C35 C40 -109.0(3)
C30 C31 C32 N4 -14.8(5)
C30 C31 C32 C34 164.1(3)
C32 N4 C47 C48 -100.2(3)
C32 N4 C47 C52 86.2(3)
C33 C30 C31 C32 -170.1(3)
C35 N3 C30 C31 -166.9(3)
C35 N3 C30 C33 10.7(4)
C35 C36 C37 C38 -0.2(5)
C35 C36 C41 C42 102.0(3)
C35 C36 C41 C43 -134.6(3)
C35 C40 C44 C45 -133.4(3)
C35 C40 C44 C46 102.1(3)
C36 C35 C40 C39 -2.3(4)
C36 C35 C40 C44 -179.7(3)
C36 C37 C38 C39 -0.6(5)
C37 C36 C41 C42 -75.2(4)
C37 C36 C41 C43 48.2(4)
C37 C38 C39 C40 0.0(5)
C38 C39 C40 C35 1.5(5)
C38 C39 C40 C44 178.9(3)
C39 C40 C44 C45 49.2(4)
C39 C40 C44 C46 -75.2(3)
C40 C35 C36 C37 1.6(4)
C40 C35 C36 C41 -175.6(3)
C41 C36 C37 C38 177.2(3)
C47 N4 C32 C31 174.5(2)
C47 N4 C32 C34 -4.2(4)
C47 C48 C49 C50 1.2(4)
C47 C48 C53 C54 120.5(3)
C47 C48 C53 C55 -115.6(3)
C47 C52 C56 C57 -135.0(3)
C47 C52 C56 C58 102.2(3)
C48 C47 C52 C51 -1.4(4)
C48 C47 C52 C56 179.5(2)
C48 C49 C50 C51 -0.7(4)
C49 C48 C53 C54 -60.0(3)
C49 C48 C53 C55 63.8(3)
C49 C50 C51 C52 -0.9(4)
C50 C51 C52 C47 2.0(4)
C50 C51 C52 C56 -178.9(3)
C51 C52 C56 C57 45.9(3)
C51 C52 C56 C58 -76.9(3)
C52 C47 C48 C49 -0.1(4)
C52 C47 C48 C53 179.3(2)
C53 C48 C49 C50 -178.2(3)
